data_7036182
loop_
_publ_author_name
'Chapman, Michael R.'
'Lake, Benjamin R. M.'
'Pask, Christopher M.'
'Nguyen, Bao N.'
'Willans, Charlotte E.'

_publ_section_title
;
 Solid-state structure, solution-state behaviour and catalytic activity of
 electronically divergent C,N-chelating palladium-N-heterocyclic carbene
 complexes.
;
_journal_issue 36
_journal_name_full 'Dalton transactions (Cambridge, England : 2003)'
_journal_page_first 15938
_journal_page_last 15948
_journal_paper_doi 10.1039/c5dt02194d
_journal_volume 44
_journal_year 2015
_chemical_formula_moiety 'C26 H29 N7 O2 Pd, 2(F6 P)'
_chemical_formula_sum 'C26 H29 F12 N7 O2 P2 Pd'
_chemical_formula_weight 867.90
_chemical_name_systematic 2
_space_group_IT_number 14
_symmetry_cell_setting monoclinic
_symmetry_space_group_name_Hall '-P 2ybc'
_symmetry_space_group_name_H-M 'P 1 21/c 1'
_atom_sites_solution_hydrogens geom
_atom_sites_solution_primary direct
_atom_sites_solution_secondary difmap
_audit_block_doi 10.5517/cc13mq2j
_audit_creation_method SHELXL-97
_audit_update_record
;
2014-10-30 deposited with the CCDC.
2015-08-11 downloaded from the CCDC.
;
_cell_angle_alpha 90.00
_cell_angle_beta 98.859(4)
_cell_angle_gamma 90.00
_cell_formula_units_Z 4
_cell_length_a 17.4973(8)
_cell_length_b 9.5790(5)
_cell_length_c 20.1652(10)
_cell_measurement_reflns_used 5033
_cell_measurement_temperature 100.0(5)
_cell_measurement_theta_max 30.2060
_cell_measurement_theta_min 3.7290
_cell_volume 3339.5(3)
_computing_cell_refinement
;
CrysAlisPro, Agilent Technologies,
Version 1.171.36.28e (release 10-06-2013 CrysAlis171 .NET)
(compiled Jun 10 2013,11:58:50)
;
_computing_data_collection
;
CrysAlisPro, Agilent Technologies,
Version 1.171.36.28e (release 10-06-2013 CrysAlis171 .NET)
(compiled Jun 10 2013,11:58:50)
;
_computing_data_reduction
;
CrysAlisPro, Agilent Technologies,
Version 1.171.36.28e (release 10-06-2013 CrysAlis171 .NET)
(compiled Jun 10 2013,11:58:50)
;
_computing_molecular_graphics 'ORTEP-III Version 1.08 (Farrugia, 2005)'
_computing_publication_material
;
enCIFer: A program for viewing, editing and visualising CIFs.
F. H. Allen, O. Johnson, G. P. Shields, B. R. Smith, M. Towler,
J. Applied Cryst., 37, 331-334, 2004
;
_computing_structure_refinement
;
SHELXS-97 (Sheldrick, G. M.    Acta Cryst. (2008). A64, 112)
XSeed (L.J.Barbour, J.Supramol. Chem., 2003, 1, 189.)
;
_computing_structure_solution
;
SHELXS-97 (Sheldrick, G. M.    Acta Cryst. (2008). A64, 112)
XSeed (L.J.Barbour, J.Supramol. Chem., 2003, 1, 189.)
;
_diffrn_ambient_temperature 100.0(5)
_diffrn_detector_area_resol_mean 5.3095
_diffrn_measured_fraction_theta_full 0.992
_diffrn_measured_fraction_theta_max 0.992
_diffrn_measurement_device_type 'SuperNova, Dual, Cu at zero, Atlas'
_diffrn_measurement_method '\w scans'
_diffrn_radiation_monochromator mirror
_diffrn_radiation_source 'SuperNova (Mo) X-ray Source'
_diffrn_radiation_type MoK\a
_diffrn_radiation_wavelength 0.71073
_diffrn_reflns_av_R_equivalents 0.0421
_diffrn_reflns_av_sigmaI/netI 0.0721
_diffrn_reflns_limit_h_max 13
_diffrn_reflns_limit_h_min -23
_diffrn_reflns_limit_k_max 12
_diffrn_reflns_limit_k_min -12
_diffrn_reflns_limit_l_max 26
_diffrn_reflns_limit_l_min -26
_diffrn_reflns_number 15136
_diffrn_reflns_theta_full 28.28
_diffrn_reflns_theta_max 28.28
_diffrn_reflns_theta_min 3.29
_diffrn_standards_decay_% 0
_diffrn_standards_interval_count 0
_diffrn_standards_interval_time 0
_diffrn_standards_number 0
_exptl_absorpt_coefficient_mu 0.757
_exptl_absorpt_correction_T_max 0.9214
_exptl_absorpt_correction_T_min 0.7993
_exptl_absorpt_correction_type multi-scan
_exptl_absorpt_process_details
;
CrysAlisPro, Agilent Technologies,
Version 1.171.36.32 (release 02-08-2013 CrysAlis171 .NET)
(compiled Aug  2 2013,16:46:58)
Empirical absorption correction using spherical harmonics,
 implemented in SCALE3 ABSPACK scaling algorithm.
;
_exptl_crystal_colour colourless
_exptl_crystal_density_diffrn 1.726
_exptl_crystal_density_method 'not measured'
_exptl_crystal_description plate
_exptl_crystal_F_000 1736
_exptl_crystal_size_max 0.31
_exptl_crystal_size_mid 0.24
_exptl_crystal_size_min 0.11
_refine_diff_density_max 2.988
_refine_diff_density_min -1.045
_refine_diff_density_rms 0.116
_refine_ls_extinction_method none
_refine_ls_goodness_of_fit_ref 1.030
_refine_ls_hydrogen_treatment constr
_refine_ls_matrix_type full
_refine_ls_number_parameters 454
_refine_ls_number_reflns 8234
_refine_ls_number_restraints 0
_refine_ls_restrained_S_all 1.030
_refine_ls_R_factor_all 0.0775
_refine_ls_R_factor_gt 0.0572
_refine_ls_shift/su_max 0.001
_refine_ls_shift/su_mean 0.000
_refine_ls_structure_factor_coef Fsqd
_refine_ls_weighting_details 'calc w=1/[\s^2^(Fo^2^)+(0.0508P)^2^+5.7683P] where P=(Fo^2^+2Fc^2^)/3'
_refine_ls_weighting_scheme calc
_refine_ls_wR_factor_gt 0.1242
_refine_ls_wR_factor_ref 0.1374
_reflns_number_gt 6352
_reflns_number_total 8234
_reflns_threshold_expression >2sigma(I)
_cod_data_source_file c5dt02194d2.cif
_cod_data_source_block f:\mrc090a\mrc090a
_cod_depositor_comments 'Adding full bibliography for 7036182--7036191.cif.'
_cod_original_sg_symbol_H-M 'P 21/c'
_cod_database_code 7036182

loop_
_symmetry_equiv_pos_as_xyz
'x, y, z'
'-x, y+1/2, -z+1/2'
'-x, -y, -z'
'x, -y-1/2, z-1/2'

loop_
_atom_site_label
_atom_site_type_symbol
_atom_site_fract_x
_atom_site_fract_y
_atom_site_fract_z
_atom_site_U_iso_or_equiv
_atom_site_adp_type
_atom_site_occupancy
_atom_site_symmetry_multiplicity
_atom_site_calc_flag
_atom_site_refinement_flags
Pd1 Pd 0.196990(16) 0.63412(3) 0.373355(15) 0.02304(10) Uani 1 1 d .
P2 P 0.01217(7) 0.05702(12) 0.34642(5) 0.0292(2) Uani 1 1 d .
P1 P 0.35912(6) 0.17579(13) 0.68067(5) 0.0301(3) Uani 1 1 d .
F7 F 0.0950(2) 0.1203(6) 0.34812(17) 0.0978(17) Uani 1 1 d .
F12 F 0.03008(16) 0.0312(3) 0.42589(12) 0.0401(6) Uani 1 1 d .
F8 F -0.0192(2) 0.2081(3) 0.36253(15) 0.0636(10) Uani 1 1 d .
F1 F 0.39003(16) 0.1142(3) 0.61576(13) 0.0431(7) Uani 1 1 d .
O2 O 0.5091(2) 0.2137(4) 0.42858(17) 0.0451(8) Uani 1 1 d .
F4 F 0.32842(15) 0.2372(3) 0.74514(13) 0.0475(7) Uani 1 1 d .
F3 F 0.43851(15) 0.1290(3) 0.72609(13) 0.0414(7) Uani 1 1 d .
F10 F -0.07329(19) 0.0003(4) 0.34643(16) 0.0669(10) Uani 1 1 d .
C14 C 0.2293(3) 0.8232(5) 0.1861(2) 0.0379(11) Uani 1 1 d .
H14 H 0.2112 0.7310 0.1758 0.046 Uiso 1 1 calc R
C24 C 0.5404(4) 0.2130(7) 0.3664(3) 0.072(2) Uani 1 1 d .
H24A H 0.4981 0.2055 0.3286 0.109 Uiso 1 1 calc R
H24B H 0.5754 0.1332 0.3659 0.109 Uiso 1 1 calc R
H24C H 0.5690 0.2998 0.3625 0.109 Uiso 1 1 calc R
F11 F 0.0393(3) -0.0961(4) 0.33327(17) 0.0854(13) Uani 1 1 d .
F2 F 0.39640(15) 0.3244(3) 0.66746(15) 0.0433(7) Uani 1 1 d .
F5 F 0.28079(14) 0.2223(3) 0.63353(13) 0.0430(7) Uani 1 1 d .
O1 O -0.12718(15) 0.6094(3) 0.45884(14) 0.0278(6) Uani 1 1 d .
C13 C 0.2434(3) 0.9039(5) 0.1365(2) 0.0402(11) Uani 1 1 d .
H13A H 0.2615 0.9965 0.1455 0.048 Uiso 1 1 calc R
H13B H 0.2356 0.8694 0.0918 0.048 Uiso 1 1 calc R
C10 C -0.0393(2) 0.5183(4) 0.39515(19) 0.0228(8) Uani 1 1 d .
H10 H -0.0777 0.4539 0.3758 0.027 Uiso 1 1 calc R
F6 F 0.32128(17) 0.0288(3) 0.69227(15) 0.0518(8) Uani 1 1 d .
F9 F -0.00712(19) 0.0831(4) 0.26835(13) 0.0552(8) Uani 1 1 d .
N7 N 0.18220(18) 0.4716(4) 0.30579(17) 0.0270(7) Uani 1 1 d .
C12 C -0.1483(2) 0.7120(5) 0.5052(2) 0.0318(9) Uani 1 1 d .
H12A H -0.1144 0.7026 0.5484 0.048 Uiso 1 1 calc R
H12B H -0.2021 0.6973 0.5115 0.048 Uiso 1 1 calc R
H12C H -0.1427 0.8058 0.4871 0.048 Uiso 1 1 calc R
N1 N 0.25260(19) 0.8631(3) 0.48081(17) 0.0268(7) Uani 1 1 d .
C26 C 0.1474(2) 0.2603(4) 0.2269(2) 0.0281(9) Uani 1 1 d .
H26A H 0.1708 0.1754 0.2482 0.042 Uiso 1 1 calc R
H26B H 0.1664 0.2756 0.1843 0.042 Uiso 1 1 calc R
H26C H 0.0910 0.2501 0.2186 0.042 Uiso 1 1 calc R
C11 C 0.0330(2) 0.5174(4) 0.37656(18) 0.0224(8) Uani 1 1 d .
H11 H 0.0436 0.4522 0.3437 0.027 Uiso 1 1 calc R
N6 N 0.3575(2) 0.5292(4) 0.46293(18) 0.0332(8) Uani 1 1 d .
C23 C 0.3790(3) 0.4264(5) 0.5068(2) 0.0358(10) Uani 1 1 d .
H23 H 0.3571 0.4248 0.5471 0.043 Uiso 1 1 calc R
C22 C 0.4310(3) 0.3224(5) 0.4972(2) 0.0337(10) Uani 1 1 d .
H22 H 0.4458 0.2541 0.5309 0.040 Uiso 1 1 calc R
C15 C 0.2401(3) 0.8691(5) 0.2576(2) 0.0354(10) Uani 1 1 d .
H15A H 0.2526 0.9699 0.2604 0.043 Uiso 1 1 calc R
H15B H 0.1915 0.8545 0.2762 0.043 Uiso 1 1 calc R
N3 N 0.08960(18) 0.6058(3) 0.40332(15) 0.0208(7) Uani 1 1 d .
C21 C 0.4611(2) 0.3198(5) 0.4372(2) 0.0335(10) Uani 1 1 d .
C6 C 0.1455(2) 0.8778(4) 0.5263(2) 0.0254(8) Uani 1 1 d .
H6 H 0.1080 0.9026 0.5536 0.030 Uiso 1 1 calc R
C3 C 0.3323(2) 0.8940(5) 0.4710(2) 0.0371(11) Uani 1 1 d .
H3A H 0.3546 0.8100 0.4527 0.045 Uiso 1 1 calc R
H3B H 0.3635 0.9147 0.5152 0.045 Uiso 1 1 calc R
C20 C 0.4382(2) 0.4237(5) 0.3901(2) 0.0299(9) Uani 1 1 d .
H20 H 0.4564 0.4255 0.3481 0.036 Uiso 1 1 calc R
N2 N 0.13639(17) 0.7836(3) 0.47331(16) 0.0220(7) Uani 1 1 d .
N5 N 0.36695(18) 0.6353(3) 0.35970(16) 0.0233(7) Uani 1 1 d .
C25 C 0.1681(2) 0.3790(4) 0.2710(2) 0.0255(8) Uani 1 1 d .
C5 C 0.2177(2) 0.9264(4) 0.5310(2) 0.0289(9) Uani 1 1 d .
H5 H 0.2412 0.9924 0.5629 0.035 Uiso 1 1 calc R
N4 N 0.30335(19) 0.7888(4) 0.29724(17) 0.0295(8) Uani 1 1 d .
C19 C 0.3879(2) 0.5242(4) 0.4070(2) 0.0255(8) Uani 1 1 d .
C9 C -0.0556(2) 0.6156(4) 0.44306(18) 0.0214(8) Uani 1 1 d .
C18 C 0.4197(2) 0.7034(5) 0.3264(2) 0.0313(9) Uani 1 1 d .
H18 H 0.4736 0.6856 0.3304 0.038 Uiso 1 1 calc R
C2 C 0.3386(3) 1.0150(6) 0.4245(3) 0.0452(12) Uani 1 1 d .
H2 H 0.3889 1.0366 0.4155 0.054 Uiso 1 1 calc R
C8 C 0.0021(2) 0.7083(4) 0.47091(19) 0.0218(8) Uani 1 1 d .
H8 H -0.0070 0.7757 0.5034 0.026 Uiso 1 1 calc R
C17 C 0.3790(2) 0.7996(5) 0.2871(2) 0.0310(9) Uani 1 1 d .
H17 H 0.3989 0.8631 0.2578 0.037 Uiso 1 1 calc R
C1 C 0.2825(3) 1.0933(6) 0.3954(3) 0.0494(13) Uani 1 1 d .
H1A H 0.2309 1.0765 0.4027 0.059 Uiso 1 1 calc R
H1B H 0.2931 1.1674 0.3668 0.059 Uiso 1 1 calc R
C16 C 0.2954(2) 0.6894(4) 0.3426(2) 0.0258(8) Uani 1 1 d .
C7 C 0.0730(2) 0.6974(4) 0.44904(18) 0.0201(7) Uani 1 1 d .
C4 C 0.2023(2) 0.7751(4) 0.4446(2) 0.0246(8) Uani 1 1 d .

loop_
_atom_site_aniso_label
_atom_site_aniso_U_11
_atom_site_aniso_U_22
_atom_site_aniso_U_33
_atom_site_aniso_U_23
_atom_site_aniso_U_13
_atom_site_aniso_U_12
Pd1 0.01866(15) 0.02753(17) 0.02295(17) -0.00407(12) 0.00322(11) 0.00285(12)
P2 0.0357(6) 0.0303(6) 0.0215(5) -0.0035(4) 0.0040(4) -0.0043(5)
P1 0.0234(5) 0.0439(7) 0.0237(5) 0.0018(5) 0.0061(4) -0.0006(5)
F7 0.056(2) 0.199(5) 0.041(2) -0.026(2) 0.0140(16) -0.066(3)
F12 0.0574(17) 0.0361(14) 0.0263(13) 0.0024(11) 0.0052(11) 0.0122(12)
F8 0.111(3) 0.0305(15) 0.0426(18) 0.0000(13) -0.0106(17) 0.0150(16)
F1 0.0481(16) 0.0559(18) 0.0286(14) 0.0010(12) 0.0162(12) 0.0125(13)
O2 0.048(2) 0.047(2) 0.0408(19) 0.0095(16) 0.0106(15) 0.0235(17)
F4 0.0334(14) 0.079(2) 0.0315(15) -0.0150(14) 0.0111(11) 0.0006(14)
F3 0.0326(14) 0.0576(18) 0.0338(15) 0.0113(13) 0.0043(11) 0.0056(12)
F10 0.061(2) 0.094(3) 0.0485(19) -0.0320(18) 0.0172(15) -0.0389(19)
C14 0.036(2) 0.032(2) 0.042(3) 0.008(2) -0.006(2) 0.001(2)
C24 0.096(5) 0.076(4) 0.053(4) 0.022(3) 0.036(3) 0.056(4)
F11 0.139(4) 0.070(2) 0.047(2) -0.0177(18) 0.015(2) 0.059(2)
F2 0.0312(14) 0.0438(16) 0.0553(18) 0.0046(13) 0.0074(12) 0.0005(12)
F5 0.0275(13) 0.066(2) 0.0341(15) -0.0013(13) 0.0001(10) 0.0035(13)
O1 0.0220(14) 0.0308(15) 0.0316(16) -0.0071(12) 0.0070(11) -0.0007(12)
C13 0.041(3) 0.040(3) 0.038(3) 0.001(2) -0.001(2) -0.002(2)
C10 0.0248(19) 0.0226(19) 0.0201(19) 0.0001(15) 0.0009(14) -0.0009(15)
F6 0.0527(18) 0.0559(19) 0.0471(18) 0.0094(15) 0.0089(13) -0.0166(15)
F9 0.073(2) 0.070(2) 0.0208(14) -0.0002(14) 0.0002(13) -0.0255(17)
N7 0.0202(16) 0.036(2) 0.0247(18) -0.0024(16) 0.0039(13) 0.0055(14)
C12 0.029(2) 0.034(2) 0.034(2) -0.0082(19) 0.0113(17) 0.0023(18)
N1 0.0239(17) 0.0274(18) 0.0282(18) -0.0077(14) 0.0013(13) 0.0003(14)
C26 0.029(2) 0.029(2) 0.028(2) -0.0061(17) 0.0087(16) 0.0028(17)
C11 0.0230(18) 0.027(2) 0.0170(18) -0.0010(16) 0.0031(14) 0.0022(16)
N6 0.0314(19) 0.040(2) 0.029(2) 0.0013(17) 0.0089(15) 0.0032(16)
C23 0.040(3) 0.046(3) 0.023(2) 0.003(2) 0.0087(18) 0.000(2)
C22 0.034(2) 0.036(2) 0.029(2) 0.0079(19) -0.0001(17) -0.0014(19)
C15 0.032(2) 0.038(2) 0.036(2) 0.007(2) 0.0048(18) 0.0106(19)
N3 0.0215(15) 0.0233(16) 0.0176(15) 0.0002(13) 0.0027(12) 0.0036(13)
C21 0.031(2) 0.037(2) 0.032(2) 0.0028(19) -0.0004(17) 0.0051(19)
C6 0.027(2) 0.026(2) 0.022(2) -0.0053(16) 0.0021(15) 0.0036(16)
C3 0.0170(19) 0.045(3) 0.048(3) -0.017(2) 0.0000(17) -0.0026(18)
C20 0.024(2) 0.039(2) 0.027(2) 0.0043(19) 0.0043(16) 0.0038(18)
N2 0.0203(15) 0.0220(16) 0.0232(17) -0.0033(13) 0.0023(12) 0.0033(13)
N5 0.0217(16) 0.0287(17) 0.0202(16) 0.0011(14) 0.0054(12) 0.0039(14)
C25 0.0182(18) 0.034(2) 0.025(2) 0.0026(18) 0.0056(14) 0.0038(16)
C5 0.031(2) 0.024(2) 0.030(2) -0.0077(17) -0.0003(16) 0.0037(17)
N4 0.0221(16) 0.036(2) 0.0301(19) 0.0057(16) 0.0049(13) 0.0080(15)
C19 0.0206(18) 0.031(2) 0.024(2) 0.0019(17) -0.0004(14) 0.0016(16)
C9 0.0238(18) 0.0234(19) 0.0174(18) 0.0024(15) 0.0050(14) 0.0034(15)
C18 0.025(2) 0.041(3) 0.030(2) -0.0006(19) 0.0093(16) 0.0030(18)
C2 0.033(2) 0.051(3) 0.055(3) -0.015(3) 0.015(2) -0.015(2)
C8 0.0249(19) 0.0201(18) 0.0208(19) 0.0017(15) 0.0042(14) 0.0050(15)
C17 0.027(2) 0.037(2) 0.030(2) 0.0083(19) 0.0074(16) 0.0039(18)
C1 0.050(3) 0.049(3) 0.052(3) -0.002(3) 0.017(2) -0.009(3)
C16 0.026(2) 0.030(2) 0.022(2) -0.0032(17) 0.0032(15) 0.0034(17)
C7 0.0207(18) 0.0220(18) 0.0166(17) 0.0021(15) 0.0001(13) 0.0022(15)
C4 0.0208(18) 0.027(2) 0.026(2) -0.0036(17) 0.0043(15) 0.0015(16)

loop_
_atom_type_symbol
_atom_type_description
_atom_type_scat_dispersion_real
_atom_type_scat_dispersion_imag
_atom_type_scat_source
C C 0.0033 0.0016 'International Tables Vol C Tables 4.2.6.8 and 6.1.1.4'
H H 0.0000 0.0000 'International Tables Vol C Tables 4.2.6.8 and 6.1.1.4'
N N 0.0061 0.0033 'International Tables Vol C Tables 4.2.6.8 and 6.1.1.4'
O O 0.0106 0.0060 'International Tables Vol C Tables 4.2.6.8 and 6.1.1.4'
F F 0.0171 0.0103 'International Tables Vol C Tables 4.2.6.8 and 6.1.1.4'
P P 0.1023 0.0942 'International Tables Vol C Tables 4.2.6.8 and 6.1.1.4'
Pd Pd -0.9988 1.0072 'International Tables Vol C Tables 4.2.6.8 and 6.1.1.4'

loop_
_citation_id
_citation_doi
_citation_year
1 10.1039/C4CC10163D 2015

loop_
_geom_angle_atom_site_label_1
_geom_angle_atom_site_label_2
_geom_angle_atom_site_label_3
_geom_angle
C4 Pd1 C16 95.71(16)
C4 Pd1 N7 172.42(15)
C16 Pd1 N7 91.24(15)
C4 Pd1 N3 79.63(14)
C16 Pd1 N3 171.86(15)
N7 Pd1 N3 93.81(12)
F7 P2 F11 93.6(3)
F7 P2 F9 90.88(18)
F11 P2 F9 90.19(19)
F7 P2 F10 176.9(2)
F11 P2 F10 89.4(2)
F9 P2 F10 89.87(17)
F7 P2 F8 89.5(2)
F11 P2 F8 176.4(2)
F9 P2 F8 91.82(18)
F10 P2 F8 87.6(2)
F7 P2 F12 90.00(18)
F11 P2 F12 90.41(17)
F9 P2 F12 178.90(18)
F10 P2 F12 89.21(16)
F8 P2 F12 87.53(15)
F6 P1 F4 90.37(17)
F6 P1 F1 89.68(17)
F4 P1 F1 180.0(2)
F6 P1 F2 178.86(17)
F4 P1 F2 90.28(17)
F1 P1 F2 89.68(16)
F6 P1 F3 90.68(16)
F4 P1 F3 90.48(15)
F1 P1 F3 89.54(15)
F2 P1 F3 90.25(15)
F6 P1 F5 89.78(16)
F4 P1 F5 90.94(15)
F1 P1 F5 89.05(15)
F2 P1 F5 89.27(16)
F3 P1 F5 178.51(15)
C21 O2 C24 116.3(4)
C13 C14 C15 123.4(5)
C13 C14 H14 118.3
C15 C14 H14 118.3
O2 C24 H24A 109.5
O2 C24 H24B 109.5
H24A C24 H24B 109.5
O2 C24 H24C 109.5
H24A C24 H24C 109.5
H24B C24 H24C 109.5
C9 O1 C12 117.7(3)
C14 C13 H13A 120.0
C14 C13 H13B 120.0
H13A C13 H13B 120.0
C11 C10 C9 119.0(4)
C11 C10 H10 120.5
C9 C10 H10 120.5
C25 N7 Pd1 173.7(3)
O1 C12 H12A 109.5
O1 C12 H12B 109.5
H12A C12 H12B 109.5
O1 C12 H12C 109.5
H12A C12 H12C 109.5
H12B C12 H12C 109.5
C4 N1 C5 109.9(3)
C4 N1 C3 127.4(3)
C5 N1 C3 122.6(3)
C25 C26 H26A 109.5
C25 C26 H26B 109.5
H26A C26 H26B 109.5
C25 C26 H26C 109.5
H26A C26 H26C 109.5
H26B C26 H26C 109.5
N3 C11 C10 122.4(4)
N3 C11 H11 118.8
C10 C11 H11 118.8
C19 N6 C23 115.4(4)
N6 C23 C22 124.1(4)
N6 C23 H23 117.9
C22 C23 H23 117.9
C23 C22 C21 118.7(4)
C23 C22 H22 120.7
C21 C22 H22 120.7
N4 C15 C14 110.0(4)
N4 C15 H15A 109.7
C14 C15 H15A 109.7
N4 C15 H15B 109.7
C14 C15 H15B 109.7
H15A C15 H15B 108.2
C7 N3 C11 117.6(3)
C7 N3 Pd1 114.6(2)
C11 N3 Pd1 127.3(3)
O2 C21 C22 116.9(4)
O2 C21 C20 124.8(4)
C22 C21 C20 118.2(4)
C5 C6 N2 106.0(3)
C5 C6 H6 127.0
N2 C6 H6 127.0
N1 C3 C2 113.6(4)
N1 C3 H3A 108.8
C2 C3 H3A 108.8
N1 C3 H3B 108.8
C2 C3 H3B 108.8
H3A C3 H3B 107.7
C19 C20 C21 117.1(4)
C19 C20 H20 121.4
C21 C20 H20 121.4
C4 N2 C6 111.1(3)
C4 N2 C7 119.2(3)
C6 N2 C7 129.7(3)
C16 N5 C18 110.9(3)
C16 N5 C19 125.8(3)
C18 N5 C19 123.3(3)
N7 C25 C26 178.0(4)
C6 C5 N1 108.1(3)
C6 C5 H5 125.9
N1 C5 H5 125.9
C16 N4 C17 111.0(3)
C16 N4 C15 126.2(4)
C17 N4 C15 122.6(4)
N6 C19 C20 126.3(4)
N6 C19 N5 116.5(3)
C20 C19 N5 117.2(4)
O1 C9 C8 125.2(3)
O1 C9 C10 115.5(3)
C8 C9 C10 119.3(3)
C17 C18 N5 106.1(4)
C17 C18 H18 127.0
N5 C18 H18 127.0
C1 C2 C3 127.1(5)
C1 C2 H2 116.4
C3 C2 H2 116.4
C7 C8 C9 116.9(3)
C7 C8 H8 121.6
C9 C8 H8 121.6
C18 C17 N4 107.2(4)
C18 C17 H17 126.4
N4 C17 H17 126.4
C2 C1 H1A 120.0
C2 C1 H1B 120.0
H1A C1 H1B 120.0
N4 C16 N5 104.9(3)
N4 C16 Pd1 126.0(3)
N5 C16 Pd1 129.1(3)
N3 C7 C8 124.8(3)
N3 C7 N2 112.4(3)
C8 C7 N2 122.8(3)
N1 C4 N2 104.8(3)
N1 C4 Pd1 141.2(3)
N2 C4 Pd1 113.7(3)

loop_
_geom_bond_atom_site_label_1
_geom_bond_atom_site_label_2
_geom_bond_distance
Pd1 C4 1.964(4)
Pd1 C16 1.989(4)
Pd1 N7 2.059(4)
Pd1 N3 2.078(3)
P2 F7 1.566(3)
P2 F11 1.577(3)
P2 F9 1.578(3)
P2 F10 1.591(3)
P2 F8 1.599(3)
P2 F12 1.604(3)
P1 F6 1.589(3)
P1 F4 1.593(3)
P1 F1 1.604(3)
P1 F2 1.605(3)
P1 F3 1.606(3)
P1 F5 1.606(3)
O2 C21 1.347(5)
O2 C24 1.444(6)
C14 C13 1.317(7)
C14 C15 1.491(7)
C14 H14 0.9500
C24 H24A 0.9800
C24 H24B 0.9800
C24 H24C 0.9800
O1 C9 1.341(4)
O1 C12 1.443(5)
C13 H13A 0.9500
C13 H13B 0.9500
C10 C11 1.374(5)
C10 C9 1.403(5)
C10 H10 0.9500
N7 C25 1.134(5)
C12 H12A 0.9800
C12 H12B 0.9800
C12 H12C 0.9800
N1 C4 1.349(5)
N1 C5 1.398(5)
N1 C3 1.469(5)
C26 C25 1.454(6)
C26 H26A 0.9800
C26 H26B 0.9800
C26 H26C 0.9800
C11 N3 1.351(5)
C11 H11 0.9500
N6 C19 1.319(5)
N6 C23 1.339(6)
C23 C22 1.383(7)
C23 H23 0.9500
C22 C21 1.392(6)
C22 H22 0.9500
C15 N4 1.478(5)
C15 H15A 0.9900
C15 H15B 0.9900
N3 C7 1.336(5)
C21 C20 1.392(6)
C6 C5 1.336(6)
C6 N2 1.388(5)
C6 H6 0.9500
C3 C2 1.505(7)
C3 H3A 0.9900
C3 H3B 0.9900
C20 C19 1.383(6)
C20 H20 0.9500
N2 C4 1.370(5)
N2 C7 1.409(5)
N5 C16 1.350(5)
N5 C18 1.385(5)
N5 C19 1.439(5)
C5 H5 0.9500
N4 C16 1.342(5)
N4 C17 1.375(5)
C9 C8 1.395(5)
C18 C17 1.345(6)
C18 H18 0.9500
C2 C1 1.301(8)
C2 H2 0.9500
C8 C7 1.384(5)
C8 H8 0.9500
C17 H17 0.9500
C1 H1A 0.9500
C1 H1B 0.9500

loop_
_geom_torsion_atom_site_label_1
_geom_torsion_atom_site_label_2
_geom_torsion_atom_site_label_3
_geom_torsion_atom_site_label_4
_geom_torsion
C4 Pd1 N7 C25 21(4)
C16 Pd1 N7 C25 177(3)
N3 Pd1 N7 C25 -9(3)
C9 C10 C11 N3 0.8(6)
C19 N6 C23 C22 1.8(7)
N6 C23 C22 C21 -2.6(7)
C13 C14 C15 N4 -113.6(5)
C10 C11 N3 C7 -0.6(5)
C10 C11 N3 Pd1 -172.3(3)
C4 Pd1 N3 C7 5.3(3)
C16 Pd1 N3 C7 -50.3(11)
N7 Pd1 N3 C7 -178.6(3)
C4 Pd1 N3 C11 177.2(3)
C16 Pd1 N3 C11 121.6(10)
N7 Pd1 N3 C11 -6.6(3)
C24 O2 C21 C22 -179.5(5)
C24 O2 C21 C20 2.3(7)
C23 C22 C21 O2 -177.4(4)
C23 C22 C21 C20 1.0(7)
C4 N1 C3 C2 90.4(5)
C5 N1 C3 C2 -88.7(5)
O2 C21 C20 C19 179.4(4)
C22 C21 C20 C19 1.2(6)
C5 C6 N2 C4 -0.8(5)
C5 C6 N2 C7 176.3(4)
Pd1 N7 C25 C26 19(16)
N2 C6 C5 N1 0.5(5)
C4 N1 C5 C6 0.1(5)
C3 N1 C5 C6 179.3(4)
C14 C15 N4 C16 -108.2(5)
C14 C15 N4 C17 65.8(5)
C23 N6 C19 C20 0.6(6)
C23 N6 C19 N5 -178.7(4)
C21 C20 C19 N6 -2.1(7)
C21 C20 C19 N5 177.2(4)
C16 N5 C19 N6 -42.5(6)
C18 N5 C19 N6 136.1(4)
C16 N5 C19 C20 138.2(4)
C18 N5 C19 C20 -43.2(6)
C12 O1 C9 C8 4.1(6)
C12 O1 C9 C10 -176.8(3)
C11 C10 C9 O1 -179.6(3)
C11 C10 C9 C8 -0.4(6)
C16 N5 C18 C17 -1.1(5)
C19 N5 C18 C17 -179.8(4)
N1 C3 C2 C1 2.2(7)
O1 C9 C8 C7 178.9(3)
C10 C9 C8 C7 -0.2(5)
N5 C18 C17 N4 0.2(5)
C16 N4 C17 C18 0.8(5)
C15 N4 C17 C18 -173.9(4)
C17 N4 C16 N5 -1.4(5)
C15 N4 C16 N5 173.1(4)
C17 N4 C16 Pd1 -179.5(3)
C15 N4 C16 Pd1 -5.0(6)
C18 N5 C16 N4 1.5(5)
C19 N5 C16 N4 -179.7(4)
C18 N5 C16 Pd1 179.5(3)
C19 N5 C16 Pd1 -1.8(6)
C4 Pd1 C16 N4 -86.7(4)
N7 Pd1 C16 N4 96.3(4)
N3 Pd1 C16 N4 -32.1(12)
C4 Pd1 C16 N5 95.7(4)
N7 Pd1 C16 N5 -81.3(4)
N3 Pd1 C16 N5 150.3(8)
C11 N3 C7 C8 -0.1(5)
Pd1 N3 C7 C8 172.7(3)
C11 N3 C7 N2 179.9(3)
Pd1 N3 C7 N2 -7.3(4)
C9 C8 C7 N3 0.4(6)
C9 C8 C7 N2 -179.5(3)
C4 N2 C7 N3 6.1(5)
C6 N2 C7 N3 -170.9(4)
C4 N2 C7 C8 -173.9(4)
C6 N2 C7 C8 9.1(6)
C5 N1 C4 N2 -0.6(4)
C3 N1 C4 N2 -179.8(4)
C5 N1 C4 Pd1 -173.2(4)
C3 N1 C4 Pd1 7.6(8)
C6 N2 C4 N1 0.9(4)
C7 N2 C4 N1 -176.6(3)
C6 N2 C4 Pd1 175.9(3)
C7 N2 C4 Pd1 -1.7(4)
C16 Pd1 C4 N1 -16.3(5)
N7 Pd1 C4 N1 140.1(9)
N3 Pd1 C4 N1 170.4(5)
C16 Pd1 C4 N2 171.4(3)
N7 Pd1 C4 N2 -32.2(13)
N3 Pd1 C4 N2 -1.8(3)
